data_4032242
loop_
_publ_author_name
'D'yakonov, Vladimir A.'
'Kadikova, Gulnara N.'
'Dzhemileva, Lilya U.'
'Gazizullina, Guzel F.'
'Ramazanov, Ilfir R.'
'Dzhemilev, Usein M.'

_publ_section_title
;
 Cobalt-Catalyzed [6 + 2] Cycloaddition of Alkynes with
 1,3,5,7-Cyclooctatetraene as a Key Element in the Direct Construction of
 Substituted Bicyclo[4.3.1]decanes.
;
_journal_issue 1
_journal_name_full 'The Journal of organic chemistry'
_journal_page_first 471
_journal_page_last 480
_journal_paper_doi 10.1021/acs.joc.6b02540
_journal_volume 82
_journal_year 2017
_chemical_formula_moiety 'C13 H15 O2'
_chemical_formula_sum 'C13 H15 O2'
_chemical_formula_weight 203.25
_chemical_name_systematic
;
 ?
;
_space_group_crystal_system monoclinic
_space_group_IT_number 14
_space_group_name_Hall '-P 2yn'
_space_group_name_H-M_alt 'P 1 21/n 1'
_symmetry_space_group_name_Hall '-P 2yn'
_symmetry_space_group_name_H-M 'P 1 21/n 1'
_atom_sites_solution_hydrogens difmap
_atom_sites_solution_primary iterative
_audit_creation_date 2016-02-03
_audit_creation_method
;
  Olex2 1.2-ac2
  (compiled 2012.03.27 svn.r2268, GUI svn.r4156)
;
_cell_angle_alpha 90
_cell_angle_beta 107.99(2)
_cell_angle_gamma 90
_cell_formula_units_Z 4
_cell_length_a 11.9329(19)
_cell_length_b 6.4776(8)
_cell_length_c 14.471(4)
_cell_measurement_reflns_used 1533
_cell_measurement_temperature 293(2)
_cell_measurement_theta_max 31.0721
_cell_measurement_theta_min 1.7912
_cell_volume 1063.9(4)
_computing_cell_refinement
;
CrysAlisPro, Agilent Technologies,
Version 1.171.36.20 (release 27-06-2012 CrysAlis171 .NET)
(compiled Jul 11 2012,15:38:31)
;
_computing_data_collection
;
CrysAlisPro, Agilent Technologies,
Version 1.171.36.20 (release 27-06-2012 CrysAlis171 .NET)
(compiled Jul 11 2012,15:38:31)
;
_computing_data_reduction
;
CrysAlisPro, Agilent Technologies,
Version 1.171.36.20 (release 27-06-2012 CrysAlis171 .NET)
(compiled Jul 11 2012,15:38:31)
;
_computing_molecular_graphics
;
O. V. Dolomanov, L. J. Bourhis, R. J. Gildea, J. A. K. Howard and H. Puschmann,
OLEX2: a complete structure solution, refinement and analysis program.
J. Appl. Cryst. (2009). 42, 339-341.
;
_computing_publication_material
;
O. V. Dolomanov, L. J. Bourhis, R. J. Gildea, J. A. K. Howard and H. Puschmann,
OLEX2: a complete structure solution, refinement and analysis program.
J. Appl. Cryst. (2009). 42, 339-341.
;
_computing_structure_refinement
;
SHELXL, G.M. Sheldrick, Acta Cryst.
(2008). A64, 112-122
;
_computing_structure_solution 'J. Appl. Cryst. (2007) 40, 786-790'
_diffrn_ambient_temperature 293(2)
_diffrn_detector_area_resol_mean 16.1709
_diffrn_measured_fraction_theta_full 1.000
_diffrn_measured_fraction_theta_max 1.000
_diffrn_measurement_details
;
#__ type_ start__ end____ width___ exp.time_
  1 omega    2.00   93.00   1.0000   24.4300
omega____ theta____ kappa____ phi______ frames
    -       24.0786   77.0000    0.0000 91

#__ type_ start__ end____ width___ exp.time_
  2 omega   55.00   89.00   1.0000   24.4300
omega____ theta____ kappa____ phi______ frames
    -       24.0786   77.0000  120.0000 34

#__ type_ start__ end____ width___ exp.time_
  3 omega   52.00   81.00   1.0000   24.4300
omega____ theta____ kappa____ phi______ frames
    -       24.0786   77.0000 -180.0000 29

#__ type_ start__ end____ width___ exp.time_
  4 omega   11.00   90.00   1.0000   24.4300
omega____ theta____ kappa____ phi______ frames
    -       24.0786   77.0000  -90.0000 79
;
_diffrn_measurement_device_type 'Xcalibur, Eos'
_diffrn_measurement_method '\w scans'
_diffrn_orient_matrix_UB_11 -0.0423590000
_diffrn_orient_matrix_UB_12 0.0383421000
_diffrn_orient_matrix_UB_13 0.0210644000
_diffrn_orient_matrix_UB_21 0.0455416000
_diffrn_orient_matrix_UB_22 0.0218931000
_diffrn_orient_matrix_UB_23 0.0439321000
_diffrn_orient_matrix_UB_31 0.0062253000
_diffrn_orient_matrix_UB_32 0.0998527000
_diffrn_orient_matrix_UB_33 -0.0175236000
_diffrn_radiation_monochromator graphite
_diffrn_radiation_type 'Mo K\a'
_diffrn_radiation_wavelength 0.7107
_diffrn_reflns_av_R_equivalents 0.0610
_diffrn_reflns_av_unetI/netI 0.0667
_diffrn_reflns_Laue_measured_fraction_full 0.999
_diffrn_reflns_Laue_measured_fraction_max 0.889
_diffrn_reflns_limit_h_max 15
_diffrn_reflns_limit_h_min -17
_diffrn_reflns_limit_k_max 3
_diffrn_reflns_limit_k_min -9
_diffrn_reflns_limit_l_max 20
_diffrn_reflns_limit_l_min -17
_diffrn_reflns_number 5207
_diffrn_reflns_point_group_measured_fraction_full 0.999
_diffrn_reflns_point_group_measured_fraction_max 0.889
_diffrn_reflns_theta_full 25.242
_diffrn_reflns_theta_max 31.042
_diffrn_reflns_theta_min 1.941
_diffrn_source 'Enhance (Mo) X-ray Source'
_exptl_absorpt_coefficient_mu 0.084
_exptl_absorpt_correction_T_max 1.00000
_exptl_absorpt_correction_T_min 0.48266
_exptl_absorpt_correction_type multi-scan
_exptl_absorpt_process_details
;
CrysAlisPro, Agilent Technologies,
Version 1.171.36.20 (release 27-06-2012 CrysAlis171 .NET)
(compiled Jul 11 2012,15:38:31)
Empirical absorption correction using spherical harmonics,
 implemented in SCALE3 ABSPACK scaling algorithm.
;
_exptl_crystal_colour
;
;
_exptl_crystal_density_diffrn 1.269
_exptl_crystal_description
;
;
_exptl_crystal_F_000 436
_refine_diff_density_max 0.489
_refine_diff_density_min -0.411
_refine_diff_density_rms 0.098
_refine_ls_extinction_method none
_refine_ls_goodness_of_fit_ref 1.246
_refine_ls_hydrogen_treatment refall
_refine_ls_matrix_type full
_refine_ls_number_parameters 196
_refine_ls_number_reflns 3027
_refine_ls_number_restraints 0
_refine_ls_restrained_S_all 1.246
_refine_ls_R_factor_all 0.1183
_refine_ls_R_factor_gt 0.0800
_refine_ls_shift/su_max 0.014
_refine_ls_shift/su_mean 0.002
_refine_ls_structure_factor_coef Fsqd
_refine_ls_weighting_details 'w=1/[\s^2^(Fo^2^)+(0.1000P)^2^] where P=(Fo^2^+2Fc^2^)/3'
_refine_ls_weighting_scheme calc
_refine_ls_wR_factor_gt 0.2033
_refine_ls_wR_factor_ref 0.2494
_reflns_Friedel_coverage 0.000
_reflns_number_gt 1847
_reflns_number_total 3027
_reflns_threshold_expression 'I > 2\s(I)'
_cod_data_source_file jo6b02540_si_003.cif
_cod_data_source_block ggf-289-13
_cod_database_code 4032242
_shelx_space_group_comment
;
The symmetry employed for this shelxl refinement is uniquely defined
by the following loop, which should always be used as a source of
symmetry information in preference to the above space-group names.
They are only intended as comments.
;
_shelxl_version_number 2013-4

loop_
_space_group_symop_operation_xyz
'x, y, z'
'-x+1/2, y+1/2, -z+1/2'
'-x, -y, -z'
'x-1/2, -y-1/2, z-1/2'

loop_
_atom_site_label
_atom_site_type_symbol
_atom_site_fract_x
_atom_site_fract_y
_atom_site_fract_z
_atom_site_U_iso_or_equiv
_atom_site_adp_type
_atom_site_occupancy
_atom_site_site_symmetry_order
_atom_site_calc_flag
O1 O 0.20238(15) 0.6597(2) 0.54465(10) 0.0519(4) Uani 1 1 d
O2 O 0.05167(12) 0.2688(2) 0.52684(10) 0.0470(4) Uani 1 1 d
C1 C 0.13190(17) 0.2169(3) 0.47423(14) 0.0392(5) Uani 1 1 d
C2 C 0.25801(17) 0.3008(3) 0.52056(13) 0.0401(5) Uani 1 1 d
C3 C 0.26521(19) 0.5320(3) 0.49679(14) 0.0436(5) Uani 1 1 d
C4 C 0.07713(18) 0.2931(4) 0.37240(14) 0.0449(5) Uani 1 1 d
C5 C 0.2246(2) 0.5747(4) 0.38649(15) 0.0483(5) Uani 1 1 d
C6 C 0.11718(18) 0.4496(4) 0.33402(14) 0.0458(5) Uani 1 1 d
C7 C 0.2023(2) 0.3027(4) 0.68057(16) 0.0554(6) Uani 1 1 d
C8 C 0.2977(2) 0.2666(4) 0.63280(15) 0.0529(6) Uani 1 1 d
C9 C 0.33698(19) 0.1697(4) 0.48030(17) 0.0526(6) Uani 1 1 d
C10 C 0.0920(2) 0.1922(4) 0.62424(17) 0.0541(6) Uani 1 1 d
C11 C 0.3185(2) 0.5451(5) 0.33901(18) 0.0627(7) Uani 1 1 d
C12 C 0.3941(2) 0.2070(5) 0.41536(19) 0.0638(7) Uani 1 1 d
C13 C 0.3934(2) 0.3872(6) 0.35517(19) 0.0688(8) Uani 1 1 d
H6 H 0.0744(19) 0.494(4) 0.2637(16) 0.047(6) Uiso 1 1 d
H3 H 0.348(2) 0.579(4) 0.5239(15) 0.045(6) Uiso 1 1 d
H10A H 0.026(3) 0.217(5) 0.6506(19) 0.071(8) Uiso 1 1 d
H4 H 0.008(2) 0.231(4) 0.3357(18) 0.064(7) Uiso 1 1 d
H8A H 0.366(3) 0.351(5) 0.660(2) 0.070(8) Uiso 1 1 d
H7B H 0.228(3) 0.246(4) 0.746(2) 0.077(8) Uiso 1 1 d
H5 H 0.208(2) 0.714(4) 0.3788(16) 0.049(6) Uiso 1 1 d
H1 H 0.127(2) 0.060(4) 0.4748(17) 0.057(7) Uiso 1 1 d
H8B H 0.319(2) 0.118(5) 0.6420(17) 0.057(7) Uiso 1 1 d
H13 H 0.455(2) 0.387(4) 0.3189(17) 0.060(7) Uiso 1 1 d
H11 H 0.323(2) 0.651(5) 0.294(2) 0.071(8) Uiso 1 1 d
H10B H 0.110(2) 0.038(5) 0.6173(18) 0.064(7) Uiso 1 1 d
H7A H 0.180(2) 0.440(5) 0.6783(19) 0.065(8) Uiso 1 1 d
H12 H 0.442(3) 0.092(5) 0.394(2) 0.089(10) Uiso 1 1 d
H9 H 0.341(2) 0.023(5) 0.5158(19) 0.075(8) Uiso 1 1 d

loop_
_atom_site_aniso_label
_atom_site_aniso_U_11
_atom_site_aniso_U_22
_atom_site_aniso_U_33
_atom_site_aniso_U_23
_atom_site_aniso_U_13
_atom_site_aniso_U_12
O1 0.0718(10) 0.0329(8) 0.0494(8) -0.0052(6) 0.0166(7) -0.0038(8)
O2 0.0487(8) 0.0451(9) 0.0490(8) 0.0050(7) 0.0175(6) 0.0037(7)
C1 0.0430(10) 0.0320(10) 0.0411(10) -0.0011(8) 0.0109(8) -0.0026(9)
C2 0.0421(10) 0.0348(10) 0.0386(9) 0.0001(8) 0.0054(8) -0.0011(9)
C3 0.0452(10) 0.0383(11) 0.0425(9) -0.0022(9) 0.0065(8) -0.0104(9)
C4 0.0419(10) 0.0476(12) 0.0400(10) -0.0039(9) 0.0049(8) -0.0059(10)
C5 0.0575(13) 0.0393(11) 0.0465(11) 0.0057(9) 0.0136(9) -0.0020(10)
C6 0.0476(11) 0.0488(12) 0.0379(9) 0.0029(9) 0.0086(8) 0.0021(10)
C7 0.0820(17) 0.0426(13) 0.0385(10) 0.0034(10) 0.0138(10) 0.0024(13)
C8 0.0567(13) 0.0510(13) 0.0412(11) 0.0083(10) 0.0007(9) -0.0048(12)
C9 0.0434(11) 0.0538(14) 0.0563(12) -0.0016(11) 0.0091(9) 0.0045(11)
C10 0.0667(15) 0.0470(13) 0.0548(12) 0.0100(11) 0.0281(11) 0.0071(12)
C11 0.0618(14) 0.0742(18) 0.0537(12) 0.0055(13) 0.0204(11) -0.0167(15)
C12 0.0458(12) 0.082(2) 0.0625(14) -0.0066(14) 0.0149(10) 0.0097(13)
C13 0.0498(13) 0.097(2) 0.0620(14) -0.0016(16) 0.0213(11) -0.0092(15)

loop_
_atom_type_symbol
_atom_type_description
_atom_type_scat_dispersion_real
_atom_type_scat_dispersion_imag
_atom_type_scat_source
C C 0.0033 0.0016 'International Tables Vol C Tables 4.2.6.8 and 6.1.1.4'
H H 0.0000 0.0000 'International Tables Vol C Tables 4.2.6.8 and 6.1.1.4'
O O 0.0106 0.0060 'International Tables Vol C Tables 4.2.6.8 and 6.1.1.4'

loop_
_geom_angle_atom_site_label_1
_geom_angle_atom_site_label_2
_geom_angle_atom_site_label_3
_geom_angle
C10 O2 C1 111.40(16)
O2 C1 C2 114.04(16)
O2 C1 C4 106.53(16)
C4 C1 C2 112.40(17)
C1 C2 C8 110.07(17)
C3 C2 C1 111.00(17)
C3 C2 C8 110.46(17)
C9 C2 C1 105.93(16)
C9 C2 C3 111.98(18)
C9 C2 C8 107.23(18)
O1 C3 C2 112.27(17)
O1 C3 C5 110.66(18)
C5 C3 C2 112.50(17)
C6 C4 C1 124.35(19)
C6 C5 C3 111.79(18)
C11 C5 C3 114.3(2)
C11 C5 C6 109.88(19)
C4 C6 C5 124.40(18)
C10 C7 C8 109.5(2)
C7 C8 C2 115.0(2)
C12 C9 C2 132.9(3)
O2 C10 C7 110.02(19)
C13 C11 C5 125.2(2)
C9 C12 C13 130.8(3)
C11 C13 C12 126.9(2)

loop_
_geom_bond_atom_site_label_1
_geom_bond_atom_site_label_2
_geom_bond_distance
O1 C3 1.430(3)
O2 C1 1.435(2)
O2 C10 1.430(3)
C1 C2 1.545(3)
C1 C4 1.499(3)
C2 C3 1.545(3)
C2 C8 1.561(3)
C2 C9 1.512(3)
C3 C5 1.543(3)
C4 C6 1.314(3)
C5 C6 1.508(3)
C5 C11 1.497(3)
C7 C8 1.521(4)
C7 C10 1.499(4)
C9 C12 1.342(3)
C11 C13 1.331(4)
C12 C13 1.455(4)
